data_7030933
loop_
_publ_author_name
'Hutchinson, Daniel J.'
'Hanton, Lyall R.'
'Moratti, Stephen C.'

_publ_section_title
;
 Tetratopic pyrimidine-hydrazone ligands modified with terminal
 hydroxymethyl and acryloyl arms and their Pb(ii), Zn(ii), Cu(ii) and
 Ag(i) complexes.
;
_journal_issue 22
_journal_name_full 'Dalton transactions (Cambridge, England : 2003)'
_journal_page_first 8205
_journal_page_last 8218
_journal_paper_doi 10.1039/c3dt53559b
_journal_volume 43
_journal_year 2014
_chemical_formula_moiety '2(C42 H45 Cl4 N17 O19 Pb2), C4 H10 O, 4(C2 H3 N), 2(O)'
_chemical_formula_sum 'C96 H112 Cl8 N38 O41 Pb4'
_chemical_formula_weight 3566.64
_chemical_name_systematic
;
 ?
;
_space_group_IT_number 15
_symmetry_cell_setting monoclinic
_symmetry_space_group_name_Hall '-C 2yc'
_symmetry_space_group_name_H-M 'C 1 2/c 1'
_atom_sites_solution_hydrogens geom
_atom_sites_solution_primary direct
_atom_sites_solution_secondary difmap
_audit_creation_method SHELXL-97
_cell_angle_alpha 90.000
_cell_angle_beta 109.239(3)
_cell_angle_gamma 90.000
_cell_formula_units_Z 4
_cell_length_a 29.752(3)
_cell_length_b 10.5359(9)
_cell_length_c 44.383(4)
_cell_measurement_reflns_used 9941
_cell_measurement_temperature 90(2)
_cell_measurement_theta_max 25.58
_cell_measurement_theta_min 2.38
_cell_volume 13135(2)
_computing_cell_refinement 'Bruker SMART'
_computing_data_collection 'Bruker SMART'
_computing_data_reduction 'Bruker SAINT'
_computing_molecular_graphics 'Bruker SHELXTL'
_computing_publication_material 'Bruker SHELXTL'
_computing_structure_refinement 'SHELXL-97 (Sheldrick, 1997)'
_computing_structure_solution 'SIR97 (Altomare et al., 1999)'
_diffrn_ambient_temperature 90(2)
_diffrn_measured_fraction_theta_full 0.995
_diffrn_measured_fraction_theta_max 0.995
_diffrn_measurement_device_type 'Bruker APEX-II CCD'
_diffrn_measurement_method '\f and \w scans'
_diffrn_radiation_monochromator graphite
_diffrn_radiation_source 'fine-focus sealed tube'
_diffrn_radiation_type MoK\a
_diffrn_radiation_wavelength 0.71069
_diffrn_reflns_av_R_equivalents 0.0559
_diffrn_reflns_av_sigmaI/netI 0.0621
_diffrn_reflns_limit_h_max 23
_diffrn_reflns_limit_h_min -36
_diffrn_reflns_limit_k_max 11
_diffrn_reflns_limit_k_min -12
_diffrn_reflns_limit_l_max 53
_diffrn_reflns_limit_l_min -49
_diffrn_reflns_number 43553
_diffrn_reflns_theta_full 25.69
_diffrn_reflns_theta_max 25.69
_diffrn_reflns_theta_min 2.07
_diffrn_standards_number 0
_exptl_absorpt_coefficient_mu 5.368
_exptl_absorpt_correction_T_max 0.687
_exptl_absorpt_correction_T_min 0.530
_exptl_absorpt_correction_type multi-scan
_exptl_absorpt_process_details 'SADABS (Bruker, 2004)'
_exptl_crystal_colour yellow
_exptl_crystal_density_diffrn 1.804
_exptl_crystal_density_method 'not measured'
_exptl_crystal_description rod
_exptl_crystal_F_000 6984
_exptl_crystal_size_max 0.35
_exptl_crystal_size_mid 0.10
_exptl_crystal_size_min 0.07
_refine_diff_density_max 3.555
_refine_diff_density_min -3.170
_refine_diff_density_rms 0.213
_refine_ls_extinction_method none
_refine_ls_goodness_of_fit_ref 1.236
_refine_ls_hydrogen_treatment constr
_refine_ls_matrix_type full
_refine_ls_number_parameters 900
_refine_ls_number_reflns 12429
_refine_ls_number_restraints 24
_refine_ls_restrained_S_all 1.235
_refine_ls_R_factor_all 0.0830
_refine_ls_R_factor_gt 0.0698
_refine_ls_shift/su_max 0.002
_refine_ls_shift/su_mean 0.000
_refine_ls_structure_factor_coef Fsqd
_refine_ls_weighting_details 'calc w=1/[\s^2^(Fo^2^)+(0.0340P)^2^+424.2833P] where P=(Fo^2^+2Fc^2^)/3'
_refine_ls_weighting_scheme calc
_refine_ls_wR_factor_gt 0.1493
_refine_ls_wR_factor_ref 0.1544
_reflns_number_gt 10521
_reflns_number_total 12429
_reflns_threshold_expression >2\s(I)
_cod_data_source_file c3dt53559b2.cif
_cod_data_source_block 3(sdjh878)
_cod_depositor_comments
;
The following automatic conversions were performed:

'_symmetry_cell_setting' value 'Monoclinic' changed to 'monoclinic'
according to
/usr/data/users/saulius/crontab/automatic-downloads/rss-feeds/RSC/lib/dictionaries/cif_core.dic
dictionary named 'cif_core.dic' version 2.4.2 from 2011-04-26.

Automatic conversion script
Id: cif_fix_values 2281 2013-09-26 08:29:07Z andrius 
;
_cod_original_cell_volume 13135(4)
_cod_original_sg_symbol_H-M 'C2/c  '
_cod_database_code 7030933

loop_
_symmetry_equiv_pos_as_xyz
'x, y, z'
'-x, y, -z+1/2'
'x+1/2, y+1/2, z'
'-x+1/2, y+1/2, -z+1/2'
'-x, -y, -z'
'x, -y, z-1/2'
'-x+1/2, -y+1/2, -z'
'x+1/2, -y+1/2, z-1/2'

loop_
_atom_site_label
_atom_site_type_symbol
_atom_site_fract_x
_atom_site_fract_y
_atom_site_fract_z
_atom_site_U_iso_or_equiv
_atom_site_adp_type
_atom_site_occupancy
_atom_site_symmetry_multiplicity
_atom_site_calc_flag
_atom_site_refinement_flags
_atom_site_disorder_assembly
_atom_site_disorder_group
C1 C 0.1765(4) 0.9718(15) 0.9475(3) 0.041(3) Uani 1 1 d . . .
H1A H 0.1772 0.9175 0.9652 0.049 Uiso 1 1 calc R . .
H1B H 0.1725 1.0586 0.9534 0.049 Uiso 1 1 calc R . .
C2 C 0.2230(4) 0.9605(10) 0.9414(3) 0.024(2) Uani 1 1 d . . .
C3 C 0.2653(4) 0.9832(11) 0.9659(3) 0.029(3) Uani 1 1 d . . .
H3 H 0.2651 1.0022 0.9863 0.035 Uiso 1 1 calc R . .
C4 C 0.3078(4) 0.9773(12) 0.9597(3) 0.032(3) Uani 1 1 d . . .
H4 H 0.3366 0.9867 0.9761 0.038 Uiso 1 1 calc R . .
C5 C 0.3069(4) 0.9572(10) 0.9287(3) 0.022(2) Uani 1 1 d . . .
H5 H 0.3349 0.9590 0.9237 0.027 Uiso 1 1 calc R . .
C6 C 0.2630(4) 0.9340(10) 0.9049(3) 0.021(2) Uani 1 1 d . . .
C7 C 0.2611(4) 0.9154(10) 0.8718(3) 0.021(2) Uani 1 1 d . . .
H7 H 0.2888 0.9168 0.8665 0.025 Uiso 1 1 calc R . .
C8 C 0.2626(4) 0.8854(11) 0.8118(3) 0.025(3) Uani 1 1 d . . .
H8A H 0.2740 0.9714 0.8141 0.037 Uiso 1 1 calc R . .
H8B H 0.2568 0.8581 0.7902 0.037 Uiso 1 1 calc R . .
H8C H 0.2861 0.8314 0.8260 0.037 Uiso 1 1 calc R . .
C9 C 0.1740(4) 0.8602(10) 0.7964(3) 0.021(2) Uani 1 1 d . . .
C10 C 0.1690(4) 0.8394(9) 0.7648(3) 0.018(2) Uani 1 1 d . . .
H10 H 0.1950 0.8323 0.7577 0.021 Uiso 1 1 calc R . .
C11 C 0.1226(4) 0.8299(10) 0.7442(3) 0.022(2) Uani 1 1 d . . .
C12 C 0.0933(4) 0.8579(10) 0.7849(2) 0.020(2) Uani 1 1 d . . .
C13 C 0.0513(4) 0.8701(13) 0.7966(2) 0.028(3) Uani 1 1 d . . .
H13A H 0.0228 0.8818 0.7787 0.042 Uiso 1 1 calc R . .
H13B H 0.0559 0.9418 0.8106 0.042 Uiso 1 1 calc R . .
H13C H 0.0485 0.7944 0.8078 0.042 Uiso 1 1 calc R . .
C14 C 0.0632(4) 0.7957(12) 0.6892(3) 0.027(3) Uani 1 1 d . . .
H14A H 0.0593 0.8535 0.6718 0.041 Uiso 1 1 calc R . .
H14B H 0.0407 0.8161 0.6997 0.041 Uiso 1 1 calc R . .
H14C H 0.0578 0.7105 0.6811 0.041 Uiso 1 1 calc R . .
C15 C 0.1437(4) 0.7769(10) 0.6725(2) 0.017(2) Uani 1 1 d . . .
H15 H 0.1133 0.7780 0.6576 0.020 Uiso 1 1 calc R . .
C16 C 0.1860(4) 0.7572(10) 0.6625(3) 0.023(2) Uani 1 1 d . . .
C17 C 0.2295(4) 0.7279(10) 0.6842(3) 0.024(2) Uani 1 1 d . . .
H17 H 0.2336 0.7165 0.7057 0.029 Uiso 1 1 calc R . .
C18 C 0.2674(4) 0.7159(10) 0.6725(2) 0.020(2) Uani 1 1 d . . .
C19 C 0.2191(4) 0.7590(10) 0.6228(2) 0.023(3) Uani 1 1 d . . .
C20 C 0.2142(4) 0.7796(10) 0.5885(2) 0.019(2) Uani 1 1 d . . .
C21 C 0.1693(4) 0.7770(11) 0.5644(3) 0.028(3) Uani 1 1 d . . .
H21 H 0.1419 0.7638 0.5696 0.034 Uiso 1 1 calc R . .
C22 C 0.1661(4) 0.7940(11) 0.5330(3) 0.030(3) Uani 1 1 d . . .
H22 H 0.1363 0.7920 0.5173 0.035 Uiso 1 1 calc R . .
C23 C 0.2057(5) 0.8140(12) 0.5243(3) 0.037(3) Uani 1 1 d . . .
H23 H 0.2027 0.8262 0.5030 0.045 Uiso 1 1 calc R . .
C24 C 0.2507(5) 0.8157(12) 0.5479(3) 0.032(3) Uani 1 1 d . . .
H24 H 0.2779 0.8270 0.5422 0.039 Uiso 1 1 calc R . .
C25 C 0.2543(4) 0.8004(12) 0.5798(3) 0.029(3) Uani 1 1 d . . .
H25 H 0.2841 0.8041 0.5955 0.035 Uiso 1 1 calc R . .
C26 C 0.3172(4) 0.6970(10) 0.6938(3) 0.021(2) Uani 1 1 d . . .
H26 H 0.3422 0.7023 0.6857 0.025 Uiso 1 1 calc R . .
C27 C 0.4122(4) 0.6831(12) 0.7311(3) 0.031(3) Uani 1 1 d . . .
H27A H 0.4110 0.6239 0.7144 0.047 Uiso 1 1 calc R . .
H27B H 0.4415 0.6721 0.7484 0.047 Uiso 1 1 calc R . .
H27C H 0.4105 0.7681 0.7230 0.047 Uiso 1 1 calc R . .
C28 C 0.3785(4) 0.6402(10) 0.7744(3) 0.021(2) Uani 1 1 d . . .
C29 C 0.3409(4) 0.6190(10) 0.7864(2) 0.020(2) Uani 1 1 d . . .
H29 H 0.3094 0.6153 0.7731 0.024 Uiso 1 1 calc R . .
C30 C 0.3531(4) 0.6040(10) 0.8189(3) 0.020(2) Uani 1 1 d . . .
C31 C 0.4321(4) 0.6239(10) 0.8246(3) 0.021(2) Uani 1 1 d . . .
C32 C 0.4832(4) 0.6283(12) 0.8461(3) 0.030(3) Uani 1 1 d . . .
H32A H 0.5037 0.6131 0.8337 0.045 Uiso 1 1 calc R . .
H32B H 0.4884 0.5643 0.8623 0.045 Uiso 1 1 calc R . .
H32C H 0.4899 0.7104 0.8560 0.045 Uiso 1 1 calc R . .
C33 C 0.2699(4) 0.5539(10) 0.8157(3) 0.020(2) Uani 1 1 d . . .
H33A H 0.2588 0.4871 0.8261 0.031 Uiso 1 1 calc R . .
H33B H 0.2677 0.5272 0.7946 0.031 Uiso 1 1 calc R . .
H33C H 0.2507 0.6283 0.8144 0.031 Uiso 1 1 calc R . .
C34 C 0.3014(4) 0.5964(10) 0.8800(3) 0.024(2) Uani 1 1 d . . .
H34 H 0.2695 0.5809 0.8686 0.029 Uiso 1 1 calc R . .
C35 C 0.3165(4) 0.6179(10) 0.9145(2) 0.019(2) Uani 1 1 d . . .
C36 C 0.2824(4) 0.6190(10) 0.9297(3) 0.025(3) Uani 1 1 d . . .
H36 H 0.2506 0.6018 0.9185 0.030 Uiso 1 1 calc R . .
C37 C 0.2970(4) 0.6463(11) 0.9621(3) 0.028(3) Uani 1 1 d . . .
H37 H 0.2751 0.6484 0.9730 0.034 Uiso 1 1 calc R . .
C38 C 0.3447(4) 0.6707(12) 0.9778(3) 0.030(3) Uani 1 1 d . . .
H38 H 0.3553 0.6904 0.9995 0.036 Uiso 1 1 calc R . .
C39 C 0.3760(4) 0.6653(11) 0.9614(3) 0.025(2) Uani 1 1 d . . .
C40 C 0.4283(4) 0.6922(13) 0.9779(3) 0.033(3) Uani 1 1 d . . .
H40A H 0.4325 0.7406 0.9972 0.040 Uiso 1 1 calc R . .
H40B H 0.4456 0.6129 0.9838 0.040 Uiso 1 1 calc R . .
C41 C 0.1146(5) 1.1764(15) 0.8731(4) 0.048(4) Uani 1 1 d . . .
C42 C 0.1041(5) 1.2757(15) 0.8920(4) 0.056(4) Uani 1 1 d . . .
H42A H 0.1132 1.2490 0.9138 0.084 Uiso 1 1 calc R . .
H42B H 0.0706 1.2937 0.8842 0.084 Uiso 1 1 calc R . .
H42C H 0.1216 1.3507 0.8905 0.084 Uiso 1 1 calc R . .
C43 C 0.1676(5) 0.4988(15) 0.7380(3) 0.043(3) Uani 1 1 d . . .
C44 C 0.1173(4) 0.4848(12) 0.7308(3) 0.035(3) Uani 1 1 d . . .
H44A H 0.1069 0.5365 0.7451 0.052 Uiso 1 1 calc R . .
H44B H 0.1100 0.3975 0.7333 0.052 Uiso 1 1 calc R . .
H44C H 0.1012 0.5110 0.7092 0.052 Uiso 1 1 calc R . .
C45 C 0.0547(5) 0.4618(16) 0.9901(5) 0.054(4) Uani 1 1 d . . .
C46 C 0.0396(7) 0.4297(18) 0.9575(4) 0.072(5) Uani 1 1 d . . .
H46A H 0.0230 0.5002 0.9451 0.108 Uiso 1 1 calc R . .
H46B H 0.0187 0.3576 0.9538 0.108 Uiso 1 1 calc R . .
H46C H 0.0668 0.4093 0.9514 0.108 Uiso 1 1 calc R . .
C47 C 0.9863(6) 0.4121(19) 0.6940(4) 0.071(5) Uani 1 1 d . . .
H47B H 1.0124 0.3534 0.6990 0.107 Uiso 1 1 calc R . .
H47A H 0.9860 0.4624 0.6759 0.107 Uiso 1 1 calc R . .
H47C H 0.9570 0.3660 0.6891 0.107 Uiso 1 1 calc R . .
C48 C 0.9919(5) 0.4971(17) 0.7220(5) 0.067(5) Uani 1 1 d . . .
H48A H 1.0184 0.5544 0.7245 0.081 Uiso 1 1 calc R . .
H48B H 0.9634 0.5477 0.7182 0.081 Uiso 1 1 calc R . .
N1 N 0.2220(3) 0.9375(8) 0.9116(2) 0.021(2) Uani 1 1 d . . .
N2 N 0.2209(3) 0.8972(8) 0.8504(2) 0.0188(19) Uani 1 1 d . . .
N3 N 0.2188(3) 0.8784(9) 0.8192(2) 0.021(2) Uani 1 1 d . . .
N4 N 0.1362(3) 0.8699(9) 0.8067(2) 0.021(2) Uani 1 1 d . . .
N5 N 0.0837(3) 0.8381(9) 0.7538(2) 0.021(2) Uani 1 1 d . . .
N6 N 0.1120(3) 0.8067(9) 0.7120(2) 0.021(2) Uani 1 1 d . . .
N7 N 0.1501(3) 0.7922(8) 0.7017(2) 0.021(2) Uani 1 1 d . . .
N8 N 0.1799(3) 0.7772(8) 0.6314(2) 0.0195(19) Uani 1 1 d . . .
N9 N 0.2625(3) 0.7318(8) 0.6418(2) 0.021(2) Uani 1 1 d . . .
N10 N 0.3256(3) 0.6732(8) 0.7237(2) 0.0191(19) Uani 1 1 d . . .
N11 N 0.3714(3) 0.6601(9) 0.7427(2) 0.025(2) Uani 1 1 d . . .
N12 N 0.4247(3) 0.6398(9) 0.7938(2) 0.023(2) Uani 1 1 d . . .
N13 N 0.3988(3) 0.6080(8) 0.8385(2) 0.020(2) Uani 1 1 d . . .
N14 N 0.3186(3) 0.5826(8) 0.8336(2) 0.0192(19) Uani 1 1 d . . .
N15 N 0.3324(3) 0.5992(8) 0.86579(19) 0.0150(18) Uani 1 1 d . . .
N16 N 0.3622(3) 0.6387(8) 0.9303(2) 0.0191(19) Uani 1 1 d . . .
N17 N 0.1273(5) 1.0933(11) 0.8594(3) 0.056(4) Uani 1 1 d . . .
N18 N 0.2072(5) 0.509(2) 0.7438(3) 0.093(7) Uani 1 1 d . . .
N19 N 0.0680(6) 0.4905(16) 1.0170(4) 0.079(5) Uani 1 1 d . . .
O1 O 0.1382(3) 0.9387(8) 0.92122(18) 0.032(2) Uani 1 1 d . . .
H1 H 0.1077 0.9488 0.9222 0.039 Uiso 1 1 calc R . .
O2 O 0.4470(3) 0.7624(12) 0.9571(2) 0.059(3) Uani 1 1 d . . .
H2 H 0.4649 0.8366 0.9620 0.071 Uiso 1 1 calc R . .
O3 O 0.4099(3) 0.4027(7) 0.90091(18) 0.0287(19) Uani 1 1 d . . .
O4 O 0.4581(6) 0.267(2) 0.9520(5) 0.161(9) Uani 1 1 d . . .
O5 O 1.0000 0.4274(15) 0.7500 0.063(4) Uani 1 2 d S . .
O11 O 0.1261(3) 0.3568(8) 0.6205(2) 0.038(2) Uani 1 1 d . . .
O12 O 0.0493(4) 0.3959(10) 0.6182(4) 0.075(4) Uani 1 1 d . . .
O13 O 0.1100(7) 0.4971(16) 0.6561(3) 0.121(6) Uani 1 1 d . . .
O14 O 0.0932(5) 0.5475(10) 0.6051(4) 0.089(5) Uani 1 1 d . . .
O21 O 0.1875(3) 1.6288(8) 0.85273(19) 0.0287(19) Uani 1 1 d . . .
O22 O 0.1464(4) 1.5484(11) 0.8022(2) 0.059(3) Uani 1 1 d . . .
O23 O 0.1528(3) 1.4263(8) 0.8481(2) 0.047(2) Uani 1 1 d . . .
O24 O 0.1041(3) 1.6096(8) 0.8361(2) 0.036(2) Uani 1 1 d . . .
O31 O 0.1926(4) 0.6728(15) 0.9675(3) 0.083(4) Uani 1 1 d . . .
O32 O 0.1518(5) 0.4868(11) 0.9516(3) 0.080(4) Uani 1 1 d . . .
O33 O 0.1103(3) 0.6806(9) 0.9470(2) 0.045(2) Uani 1 1 d . . .
O34 O 0.1568(4) 0.6358(10) 0.9138(2) 0.058(3) Uani 1 1 d . . .
Cl1 Cl 0.09479(11) 0.4510(3) 0.62510(8) 0.0363(7) Uani 1 1 d . . .
Cl2 Cl 0.14717(10) 1.5505(3) 0.83463(7) 0.0266(6) Uani 1 1 d . . .
Cl3 Cl 0.15113(12) 0.6162(3) 0.94381(8) 0.0380(8) Uani 1 1 d . . .
Pb1 Pb 0.147739(14) 0.84929(4) 0.869185(10) 0.02058(12) Uani 1 1 d . . .
Pb2 Pb 0.419969(14) 0.63680(4) 0.900280(10) 0.02103(12) Uani 1 1 d . . .
Cl4 Cl 0.0404(4) 0.0460(11) 0.9539(2) 0.037(2) Uani 0.55(2) 1 d P A 1
O41 O 0.0677(19) -0.061(5) 0.9525(12) 0.071(16) Uani 0.55(2) 1 d P A 1
O42 O 0.0375(11) 0.130(3) 0.9286(10) 0.056(9) Uani 0.55(2) 1 d P A 1
O43 O 0.0435(11) 0.093(4) 0.9830(8) 0.047(8) Uani 0.55(2) 1 d PU A 1
O44 O -0.0060(5) 0.0000(15) 0.9515(4) 0.041(5) Uani 0.55(2) 1 d P A 1
Cl4A Cl 0.0592(5) 0.0736(13) 0.9545(3) 0.032(3) Uani 0.45(2) 1 d P A 2
O41A O 0.074(2) -0.057(5) 0.9540(13) 0.037(12) Uani 0.45(2) 1 d PU A 2
O42A O 0.0223(11) 0.103(3) 0.9256(9) 0.031(8) Uani 0.45(2) 1 d PU A 2
O43A O 0.0577(14) 0.111(5) 0.9818(13) 0.061(13) Uani 0.45(2) 1 d PU A 2
O44A O 0.0994(6) 0.1571(19) 0.9588(5) 0.043(7) Uani 0.45(2) 1 d P A 2

loop_
_atom_site_aniso_label
_atom_site_aniso_U_11
_atom_site_aniso_U_22
_atom_site_aniso_U_33
_atom_site_aniso_U_23
_atom_site_aniso_U_13
_atom_site_aniso_U_12
C1 0.030(7) 0.064(9) 0.029(7) -0.011(7) 0.008(6) -0.011(7)
C2 0.031(7) 0.022(6) 0.019(6) -0.004(5) 0.007(5) -0.005(5)
C3 0.040(7) 0.032(7) 0.011(6) -0.002(5) 0.002(5) -0.002(6)
C4 0.029(7) 0.045(7) 0.009(5) -0.004(5) -0.010(5) -0.013(6)
C5 0.016(6) 0.027(6) 0.020(6) -0.007(5) -0.001(5) -0.007(5)
C6 0.015(5) 0.022(6) 0.021(6) 0.001(5) 0.000(5) -0.002(4)
C7 0.016(6) 0.021(5) 0.023(6) 0.001(5) 0.003(5) -0.012(4)
C8 0.017(6) 0.041(7) 0.014(5) -0.007(5) 0.002(5) -0.002(5)
C9 0.026(6) 0.021(5) 0.018(6) -0.003(5) 0.010(5) 0.000(5)
C10 0.022(6) 0.009(5) 0.027(6) 0.000(4) 0.013(5) 0.005(4)
C11 0.027(6) 0.015(5) 0.025(6) -0.001(4) 0.011(5) 0.001(4)
C12 0.028(6) 0.019(5) 0.010(5) 0.003(4) 0.003(4) 0.010(5)
C13 0.020(6) 0.056(8) 0.008(5) -0.002(5) 0.004(4) 0.006(6)
C14 0.017(6) 0.040(7) 0.021(6) -0.006(5) 0.002(5) 0.001(5)
C15 0.013(5) 0.024(6) 0.012(5) 0.000(4) 0.001(4) 0.000(4)
C16 0.035(7) 0.018(6) 0.017(6) 0.000(4) 0.010(5) -0.004(5)
C17 0.034(7) 0.021(6) 0.023(6) -0.005(5) 0.017(5) -0.003(5)
C18 0.031(6) 0.016(5) 0.011(5) 0.002(4) 0.006(5) 0.004(5)
C19 0.039(7) 0.025(6) 0.008(5) -0.003(4) 0.013(5) -0.006(5)
C20 0.026(6) 0.017(5) 0.008(5) 0.002(4) -0.001(4) 0.010(4)
C21 0.031(7) 0.035(7) 0.017(6) 0.004(5) 0.006(5) -0.005(5)
C22 0.035(7) 0.034(7) 0.013(6) -0.006(5) -0.001(5) 0.003(5)
C23 0.066(10) 0.029(7) 0.017(6) 0.009(5) 0.015(7) 0.013(6)
C24 0.049(8) 0.037(7) 0.015(6) 0.005(5) 0.017(6) 0.006(6)
C25 0.030(7) 0.039(7) 0.016(6) 0.007(5) 0.005(5) 0.004(5)
C26 0.028(6) 0.020(5) 0.022(6) -0.001(5) 0.018(5) -0.003(5)
C27 0.042(8) 0.032(7) 0.024(6) 0.009(5) 0.015(6) 0.002(6)
C28 0.025(6) 0.017(5) 0.021(6) 0.009(4) 0.007(5) 0.005(4)
C29 0.021(6) 0.020(5) 0.015(5) 0.003(4) 0.003(5) 0.001(4)
C30 0.022(6) 0.016(5) 0.026(6) 0.000(4) 0.012(5) -0.001(4)
C31 0.021(6) 0.021(6) 0.022(6) -0.001(5) 0.007(5) 0.004(4)
C32 0.027(6) 0.042(7) 0.022(6) 0.004(5) 0.010(5) 0.005(6)
C33 0.018(6) 0.022(6) 0.020(6) 0.002(4) 0.004(5) -0.006(4)
C34 0.019(6) 0.026(6) 0.031(7) 0.000(5) 0.012(5) -0.001(5)
C35 0.012(5) 0.023(6) 0.017(5) 0.001(4) 0.000(4) 0.001(4)
C36 0.027(6) 0.022(6) 0.028(6) 0.004(5) 0.012(5) 0.001(5)
C37 0.040(7) 0.024(6) 0.030(7) 0.005(5) 0.024(6) 0.001(5)
C38 0.034(7) 0.040(7) 0.021(6) 0.007(5) 0.015(5) 0.006(5)
C39 0.024(6) 0.031(6) 0.018(6) 0.001(5) 0.006(5) -0.004(5)
C40 0.032(7) 0.052(8) 0.014(6) -0.004(5) 0.006(5) -0.005(6)
C41 0.025(7) 0.058(10) 0.052(9) 0.004(8) -0.001(7) -0.010(7)
C42 0.047(9) 0.061(10) 0.073(11) -0.032(9) 0.037(9) -0.014(8)
C43 0.045(9) 0.061(9) 0.020(7) 0.000(6) 0.008(6) 0.007(7)
C44 0.037(8) 0.037(7) 0.030(7) -0.002(6) 0.010(6) 0.007(6)
C45 0.037(9) 0.056(10) 0.067(12) -0.006(9) 0.015(9) -0.009(7)
C46 0.077(13) 0.072(12) 0.075(13) -0.025(10) 0.035(11) -0.040(10)
C47 0.037(9) 0.106(15) 0.064(12) -0.019(11) 0.007(8) 0.014(9)
C48 0.028(8) 0.073(12) 0.093(14) 0.031(11) 0.011(9) 0.010(8)
N1 0.029(5) 0.025(5) 0.010(4) 0.006(4) 0.007(4) -0.003(4)
N2 0.022(5) 0.025(5) 0.011(4) 0.002(4) 0.008(4) -0.003(4)
N3 0.017(5) 0.030(5) 0.017(5) -0.002(4) 0.007(4) -0.005(4)
N4 0.018(5) 0.030(5) 0.018(5) 0.000(4) 0.007(4) -0.001(4)
N5 0.017(5) 0.028(5) 0.021(5) 0.003(4) 0.009(4) 0.002(4)
N6 0.016(5) 0.030(5) 0.018(5) 0.005(4) 0.005(4) 0.004(4)
N7 0.024(5) 0.024(5) 0.019(5) 0.007(4) 0.011(4) 0.005(4)
N8 0.020(5) 0.016(4) 0.019(5) -0.001(4) 0.002(4) 0.002(4)
N9 0.028(5) 0.011(4) 0.023(5) -0.004(4) 0.007(4) 0.005(4)
N10 0.017(5) 0.016(4) 0.022(5) 0.000(4) 0.004(4) -0.004(4)
N11 0.021(5) 0.034(6) 0.021(5) -0.002(4) 0.006(4) 0.002(4)
N12 0.017(5) 0.029(5) 0.022(5) 0.001(4) 0.005(4) -0.002(4)
N13 0.028(5) 0.019(5) 0.016(5) 0.000(4) 0.010(4) -0.001(4)
N14 0.011(4) 0.025(5) 0.019(5) 0.004(4) 0.002(4) 0.001(4)
N15 0.017(5) 0.019(4) 0.007(4) 0.002(3) 0.001(4) -0.002(3)
N16 0.018(5) 0.022(5) 0.016(4) 0.003(4) 0.003(4) -0.002(4)
N17 0.115(12) 0.023(6) 0.047(8) 0.000(5) 0.049(8) 0.004(7)
N18 0.044(9) 0.21(2) 0.021(7) -0.031(10) 0.011(6) -0.005(11)
N19 0.065(11) 0.088(12) 0.081(12) -0.009(10) 0.022(10) -0.009(9)
O1 0.021(4) 0.057(6) 0.021(4) -0.009(4) 0.008(4) -0.010(4)
O2 0.029(5) 0.117(10) 0.033(5) -0.006(6) 0.013(4) -0.031(6)
O3 0.038(5) 0.027(4) 0.021(4) 0.006(3) 0.009(4) 0.000(4)
O4 0.106(14) 0.158(18) 0.145(17) -0.013(14) -0.057(12) 0.011(13)
O5 0.065(11) 0.061(10) 0.050(10) 0.000 0.002(8) 0.000
O11 0.026(5) 0.025(4) 0.062(6) -0.011(4) 0.012(4) 0.001(4)
O12 0.039(6) 0.039(6) 0.159(13) -0.009(7) 0.048(8) 0.004(5)
O13 0.186(17) 0.123(13) 0.057(9) -0.052(9) 0.043(10) -0.011(12)
O14 0.084(9) 0.035(6) 0.149(13) 0.050(7) 0.040(9) 0.038(6)
O21 0.020(4) 0.032(5) 0.033(5) -0.014(4) 0.006(4) -0.008(3)
O22 0.063(7) 0.085(8) 0.040(6) -0.025(6) 0.031(5) -0.024(6)
O23 0.051(6) 0.028(5) 0.058(7) -0.009(5) 0.010(5) 0.007(4)
O24 0.020(4) 0.037(5) 0.048(6) -0.009(4) 0.008(4) -0.001(4)
O31 0.029(6) 0.167(14) 0.047(7) -0.023(8) 0.005(5) -0.002(7)
O32 0.103(10) 0.047(7) 0.115(11) 0.023(7) 0.070(9) 0.019(7)
O33 0.031(5) 0.044(6) 0.063(7) -0.011(5) 0.020(5) 0.003(4)
O34 0.088(8) 0.065(7) 0.031(5) 0.008(5) 0.032(6) 0.015(6)
Cl1 0.0322(17) 0.0296(16) 0.051(2) -0.0059(14) 0.0188(15) 0.0048(13)
Cl2 0.0255(15) 0.0285(15) 0.0271(15) -0.0039(12) 0.0106(12) -0.0009(11)
Cl3 0.0376(18) 0.0430(19) 0.0397(18) 0.0093(15) 0.0214(15) 0.0135(14)
Pb1 0.0190(2) 0.0266(2) 0.0170(2) -0.00153(17) 0.00716(17) -0.00145(17)
Pb2 0.0167(2) 0.0285(2) 0.0179(2) -0.00178(17) 0.00578(17) -0.00189(17)
Cl4 0.022(5) 0.056(5) 0.028(4) 0.007(3) 0.003(4) 0.006(4)
O41 0.06(2) 0.10(3) 0.08(3) 0.06(2) 0.06(2) 0.058(19)
O42 0.05(2) 0.071(18) 0.045(18) 0.014(13) 0.017(17) -0.023(14)
O43 0.056(16) 0.070(16) 0.024(11) 0.009(10) 0.025(11) 0.021(13)
O44 0.025(9) 0.040(10) 0.055(12) 0.011(8) 0.010(8) 0.003(7)
Cl4A 0.018(6) 0.055(7) 0.020(4) -0.001(4) 0.000(5) 0.012(5)
O41A 0.036(17) 0.035(16) 0.038(18) -0.010(13) 0.012(12) 0.006(13)
O42A 0.019(14) 0.053(16) 0.014(11) 0.007(11) -0.002(11) 0.013(12)
O43A 0.048(18) 0.079(18) 0.050(18) 0.009(13) 0.007(13) -0.014(14)
O44A 0.021(11) 0.046(13) 0.055(15) -0.014(11) 0.003(10) -0.005(9)

loop_
_atom_type_symbol
_atom_type_description
_atom_type_scat_dispersion_real
_atom_type_scat_dispersion_imag
_atom_type_scat_source
C C 0.0033 0.0016 'International Tables Vol C Tables 4.2.6.8 and 6.1.1.4'
H H 0.0000 0.0000 'International Tables Vol C Tables 4.2.6.8 and 6.1.1.4'
N N 0.0061 0.0033 'International Tables Vol C Tables 4.2.6.8 and 6.1.1.4'
O O 0.0106 0.0060 'International Tables Vol C Tables 4.2.6.8 and 6.1.1.4'
Cl Cl 0.1484 0.1585 'International Tables Vol C Tables 4.2.6.8 and 6.1.1.4'
Pb Pb -3.3944 10.1111 'International Tables Vol C Tables 4.2.6.8 and 6.1.1.4'

loop_
_geom_angle_atom_site_label_1
_geom_angle_atom_site_label_2
_geom_angle_atom_site_label_3
_geom_angle
_geom_angle_site_symmetry_1
_geom_angle_site_symmetry_3
O1 C1 C2 112.5(10) . .
O1 C1 H1A 109.1 . .
C2 C1 H1A 109.1 . .
O1 C1 H1B 109.1 . .
C2 C1 H1B 109.1 . .
H1A C1 H1B 107.8 . .
N1 C2 C3 121.9(11) . .
N1 C2 C1 118.2(10) . .
C3 C2 C1 119.8(10) . .
C4 C3 C2 119.2(11) . .
C4 C3 H3 120.4 . .
C2 C3 H3 120.4 . .
C3 C4 C5 119.2(10) . .
C3 C4 H4 120.4 . .
C5 C4 H4 120.4 . .
C4 C5 C6 118.8(11) . .
C4 C5 H5 120.6 . .
C6 C5 H5 120.6 . .
N1 C6 C5 120.9(10) . .
N1 C6 C7 119.1(9) . .
C5 C6 C7 119.8(10) . .
N2 C7 C6 119.0(10) . .
N2 C7 H7 120.5 . .
C6 C7 H7 120.5 . .
N3 C8 H8A 109.5 . .
N3 C8 H8B 109.5 . .
H8A C8 H8B 109.5 . .
N3 C8 H8C 109.5 . .
H8A C8 H8C 109.5 . .
H8B C8 H8C 109.5 . .
N4 C9 C10 122.2(10) . .
N4 C9 N3 116.4(9) . .
C10 C9 N3 121.3(9) . .
C9 C10 C11 115.7(10) . .
C9 C10 H10 122.1 . .
C11 C10 H10 122.1 . .
N5 C11 N6 114.0(9) . .
N5 C11 C10 123.7(10) . .
N6 C11 C10 122.3(10) . .
N4 C12 N5 126.6(10) . .
N4 C12 C13 116.5(9) . .
N5 C12 C13 116.9(9) . .
C12 C13 H13A 109.5 . .
C12 C13 H13B 109.5 . .
H13A C13 H13B 109.5 . .
C12 C13 H13C 109.5 . .
H13A C13 H13C 109.5 . .
H13B C13 H13C 109.5 . .
N6 C14 H14A 109.5 . .
N6 C14 H14B 109.5 . .
H14A C14 H14B 109.5 . .
N6 C14 H14C 109.5 . .
H14A C14 H14C 109.5 . .
H14B C14 H14C 109.5 . .
N7 C15 C16 118.1(10) . .
N7 C15 H15 120.9 . .
C16 C15 H15 120.9 . .
N8 C16 C17 122.1(10) . .
N8 C16 C15 116.3(10) . .
C17 C16 C15 121.5(10) . .
C16 C17 C18 116.9(10) . .
C16 C17 H17 121.5 . .
C18 C17 H17 121.5 . .
N9 C18 C17 122.7(10) . .
N9 C18 C26 114.7(9) . .
C17 C18 C26 122.4(10) . .
N9 C19 N8 127.3(9) . .
N9 C19 C20 115.3(9) . .
N8 C19 C20 117.3(10) . .
C25 C20 C21 118.7(10) . .
C25 C20 C19 119.9(10) . .
C21 C20 C19 121.4(10) . .
C22 C21 C20 119.9(11) . .
C22 C21 H21 120.1 . .
C20 C21 H21 120.1 . .
C23 C22 C21 121.7(12) . .
C23 C22 H22 119.1 . .
C21 C22 H22 119.1 . .
C22 C23 C24 119.4(11) . .
C22 C23 H23 120.3 . .
C24 C23 H23 120.3 . .
C25 C24 C23 119.4(12) . .
C25 C24 H24 120.3 . .
C23 C24 H24 120.3 . .
C20 C25 C24 120.9(11) . .
C20 C25 H25 119.5 . .
C24 C25 H25 119.5 . .
N10 C26 C18 119.7(9) . .
N10 C26 H26 120.2 . .
C18 C26 H26 120.2 . .
N11 C27 H27A 109.5 . .
N11 C27 H27B 109.5 . .
H27A C27 H27B 109.5 . .
N11 C27 H27C 109.5 . .
H27A C27 H27C 109.5 . .
H27B C27 H27C 109.5 . .
N12 C28 N11 115.8(9) . .
N12 C28 C29 121.4(10) . .
N11 C28 C29 122.8(10) . .
C30 C29 C28 116.7(10) . .
C30 C29 H29 121.6 . .
C28 C29 H29 121.6 . .
N13 C30 C29 122.1(10) . .
N13 C30 N14 116.2(9) . .
C29 C30 N14 121.7(10) . .
N12 C31 N13 126.5(10) . .
N12 C31 C32 116.1(9) . .
N13 C31 C32 117.3(10) . .
C31 C32 H32A 109.5 . .
C31 C32 H32B 109.5 . .
H32A C32 H32B 109.5 . .
C31 C32 H32C 109.5 . .
H32A C32 H32C 109.5 . .
H32B C32 H32C 109.5 . .
N14 C33 H33A 109.5 . .
N14 C33 H33B 109.5 . .
H33A C33 H33B 109.5 . .
N14 C33 H33C 109.5 . .
H33A C33 H33C 109.5 . .
H33B C33 H33C 109.5 . .
N15 C34 C35 119.3(10) . .
N15 C34 H34 120.3 . .
C35 C34 H34 120.3 . .
N16 C35 C36 121.8(10) . .
N16 C35 C34 119.0(9) . .
C36 C35 C34 119.1(10) . .
C37 C36 C35 118.4(11) . .
C37 C36 H36 120.8 . .
C35 C36 H36 120.8 . .
C38 C37 C36 118.8(10) . .
C38 C37 H37 120.6 . .
C36 C37 H37 120.6 . .
C39 C38 C37 119.4(11) . .
C39 C38 H38 120.3 . .
C37 C38 H38 120.3 . .
N16 C39 C38 122.2(11) . .
N16 C39 C40 117.0(9) . .
C38 C39 C40 120.7(10) . .
O2 C40 C39 109.9(10) . .
O2 C40 H40A 109.7 . .
C39 C40 H40A 109.7 . .
O2 C40 H40B 109.7 . .
C39 C40 H40B 109.7 . .
H40A C40 H40B 108.2 . .
N17 C41 C42 174.2(16) . .
C41 C42 H42A 109.5 . .
C41 C42 H42B 109.5 . .
H42A C42 H42B 109.5 . .
C41 C42 H42C 109.5 . .
H42A C42 H42C 109.5 . .
H42B C42 H42C 109.5 . .
N18 C43 C44 179(2) . .
C43 C44 H44A 109.5 . .
C43 C44 H44B 109.5 . .
H44A C44 H44B 109.5 . .
C43 C44 H44C 109.5 . .
H44A C44 H44C 109.5 . .
H44B C44 H44C 109.5 . .
N19 C45 C46 178.2(19) . .
C45 C46 H46A 109.5 . .
C45 C46 H46B 109.5 . .
H46A C46 H46B 109.5 . .
C45 C46 H46C 109.5 . .
H46A C46 H46C 109.5 . .
H46B C46 H46C 109.5 . .
C48 C47 H47B 109.5 . .
C48 C47 H47A 109.5 . .
H47B C47 H47A 109.5 . .
C48 C47 H47C 109.5 . .
H47B C47 H47C 109.5 . .
H47A C47 H47C 109.5 . .
O5 C48 C47 111.4(16) . .
O5 C48 H48A 109.3 . .
C47 C48 H48A 109.3 . .
O5 C48 H48B 109.3 . .
C47 C48 H48B 109.3 . .
H48A C48 H48B 108.0 . .
C2 N1 C6 119.8(10) . .
C2 N1 Pb1 121.9(7) . .
C6 N1 Pb1 116.8(7) . .
C7 N2 N3 119.3(9) . .
C7 N2 Pb1 117.8(7) . .
N3 N2 Pb1 121.6(6) . .
N2 N3 C9 117.7(8) . .
N2 N3 C8 118.5(8) . .
C9 N3 C8 123.8(9) . .
C12 N4 C9 116.8(9) . .
C12 N4 Pb1 120.7(7) . .
C9 N4 Pb1 120.4(7) . .
C12 N5 C11 114.9(9) . .
N7 N6 C11 115.8(9) . .
N7 N6 C14 119.9(9) . .
C11 N6 C14 124.2(9) . .
C15 N7 N6 120.1(9) . .
C16 N8 C19 115.2(9) . .
C19 N9 C18 115.7(9) . .
C26 N10 N11 118.2(9) . .
N10 N11 C28 116.0(9) . .
N10 N11 C27 122.6(9) . .
C28 N11 C27 120.9(9) . .
C31 N12 C28 116.5(9) . .
C31 N13 C30 116.6(9) . .
C31 N13 Pb2 120.5(7) . .
C30 N13 Pb2 121.3(7) . .
N15 N14 C30 116.9(8) . .
N15 N14 C33 120.5(8) . .
C30 N14 C33 122.4(9) . .
C34 N15 N14 119.9(9) . .
C34 N15 Pb2 117.5(7) . .
N14 N15 Pb2 122.6(6) . .
C35 N16 C39 119.4(9) . .
C35 N16 Pb2 118.9(7) . .
C39 N16 Pb2 121.6(7) . .
C41 N17 Pb1 136.3(11) . .
C1 O1 Pb1 122.8(7) . .
C1 O1 H1 118.6 . .
Pb1 O1 H1 118.6 . .
C40 O2 Pb2 106.7(8) . .
C40 O2 H2 126.6 . .
Pb2 O2 H2 126.6 . .
C48 O5 C48 116(2) . 2_756
Cl1 O11 Pb2 111.5(4) . 4_546
O14 Cl1 O13 108.7(10) . .
O14 Cl1 O12 110.3(8) . .
O13 Cl1 O12 109.6(10) . .
O14 Cl1 O11 108.4(7) . .
O13 Cl1 O11 111.8(9) . .
O12 Cl1 O11 108.0(6) . .
O23 Cl2 O22 111.6(7) . .
O23 Cl2 O24 111.0(6) . .
O22 Cl2 O24 109.4(6) . .
O23 Cl2 O21 109.1(6) . .
O22 Cl2 O21 107.5(6) . .
O24 Cl2 O21 108.2(5) . .
O32 Cl3 O34 112.2(7) . .
O32 Cl3 O33 112.2(7) . .
O34 Cl3 O33 113.0(6) . .
O32 Cl3 O31 106.2(9) . .
O34 Cl3 O31 106.5(7) . .
O33 Cl3 O31 106.1(7) . .
N1 Pb1 O1 62.2(3) . .
N1 Pb1 N2 63.8(3) . .
O1 Pb1 N2 123.9(3) . .
N1 Pb1 N17 82.2(4) . .
O1 Pb1 N17 72.9(3) . .
N2 Pb1 N17 86.0(4) . .
N1 Pb1 N4 121.1(3) . .
O1 Pb1 N4 151.0(3) . .
N2 Pb1 N4 59.6(3) . .
N17 Pb1 N4 78.9(3) . .
O3 Pb2 N16 84.0(3) . .
O3 Pb2 N15 75.7(3) . .
N16 Pb2 N15 65.1(3) . .
O3 Pb2 N13 84.8(3) . .
N16 Pb2 N13 126.1(3) . .
N15 Pb2 N13 61.0(3) . .
O3 Pb2 O11 143.9(3) . 4_556
N16 Pb2 O11 79.3(3) . 4_556
N15 Pb2 O11 68.2(3) . 4_556
N13 Pb2 O11 79.7(3) . 4_556
O3 Pb2 O2 118.1(3) . .
N16 Pb2 O2 63.1(3) . .
N15 Pb2 O2 123.8(3) . .
N13 Pb2 O2 157.0(3) . .
O11 Pb2 O2 82.0(3) 4_556 .
O43 Cl4 O41 119(3) . .
O43 Cl4 O42 120(2) . .
O41 Cl4 O42 111(3) . .
O43 Cl4 O44 87.6(16) . .
O41 Cl4 O44 107(2) . .
O42 Cl4 O44 110.5(17) . .
O43A Cl4A O42A 122(3) . .
O43A Cl4A O44A 88(2) . .
O42A Cl4A O44A 110(2) . .
O43A Cl4A O41A 115(3) . .
O42A Cl4A O41A 110(3) . .
O44A Cl4A O41A 109(3) . .

loop_
_geom_bond_atom_site_label_1
_geom_bond_atom_site_label_2
_geom_bond_distance
_geom_bond_site_symmetry_2
C1 O1 1.379(14) .
C1 C2 1.498(16) .
C1 H1A 0.9700 .
C1 H1B 0.9700 .
C2 N1 1.332(14) .
C2 C3 1.387(16) .
C3 C4 1.380(17) .
C3 H3 0.9300 .
C4 C5 1.384(15) .
C4 H4 0.9300 .
C5 C6 1.405(15) .
C5 H5 0.9300 .
C6 N1 1.349(13) .
C6 C7 1.465(15) .
C7 N2 1.272(13) .
C7 H7 0.9300 .
C8 N3 1.448(13) .
C8 H8A 0.9600 .
C8 H8B 0.9600 .
C8 H8C 0.9600 .
C9 N4 1.353(13) .
C9 C10 1.376(15) .
C9 N3 1.398(14) .
C10 C11 1.383(15) .
C10 H10 0.9300 .
C11 N5 1.360(13) .
C11 N6 1.380(14) .
C12 N4 1.330(14) .
C12 N5 1.330(13) .
C12 C13 1.508(14) .
C13 H13A 0.9600 .
C13 H13B 0.9600 .
C13 H13C 0.9600 .
C14 N6 1.477(14) .
C14 H14A 0.9600 .
C14 H14B 0.9600 .
C14 H14C 0.9600 .
C15 N7 1.258(13) .
C15 C16 1.480(15) .
C15 H15 0.9300 .
C16 N8 1.351(13) .
C16 C17 1.369(16) .
C17 C18 1.392(15) .
C17 H17 0.9300 .
C18 N9 1.336(13) .
C18 C26 1.485(16) .
C19 N9 1.317(14) .
C19 N8 1.354(14) .
C19 C20 1.500(14) .
C20 C25 1.388(16) .
C20 C21 1.409(15) .
C21 C22 1.374(15) .
C21 H21 0.9300 .
C22 C23 1.372(18) .
C22 H22 0.9300 .
C23 C24 1.401(18) .
C23 H23 0.9300 .
C24 C25 1.396(15) .
C24 H24 0.9300 .
C25 H25 0.9300 .
C26 N10 1.292(13) .
C26 H26 0.9300 .
C27 N11 1.487(14) .
C27 H27A 0.9600 .
C27 H27B 0.9600 .
C27 H27C 0.9600 .
C28 N12 1.360(14) .
C28 N11 1.366(14) .
C28 C29 1.409(15) .
C29 C30 1.373(15) .
C29 H29 0.9300 .
C30 N13 1.354(14) .
C30 N14 1.403(13) .
C31 N12 1.322(14) .
C31 N13 1.337(13) .
C31 C32 1.504(16) .
C32 H32A 0.9600 .
C32 H32B 0.9600 .
C32 H32C 0.9600 .
C33 N14 1.435(13) .
C33 H33A 0.9600 .
C33 H33B 0.9600 .
C33 H33C 0.9600 .
C34 N15 1.279(13) .
C34 C35 1.464(15) .
C34 H34 0.9300 .
C35 N16 1.327(13) .
C35 C36 1.391(15) .
C36 C37 1.385(16) .
C36 H36 0.9300 .
C37 C38 1.385(17) .
C37 H37 0.9300 .
C38 C39 1.357(15) .
C38 H38 0.9300 .
C39 N16 1.336(13) .
C39 C40 1.514(16) .
C40 O2 1.431(15) .
C40 H40A 0.9700 .
C40 H40B 0.9700 .
C41 N17 1.195(18) .
C41 C42 1.44(2) .
C42 H42A 0.9600 .
C42 H42B 0.9600 .
C42 H42C 0.9600 .
C43 N18 1.125(18) .
C43 C44 1.433(19) .
C44 H44A 0.9600 .
C44 H44B 0.9600 .
C44 H44C 0.9600 .
C45 N19 1.16(2) .
C45 C46 1.41(2) .
C46 H46A 0.9600 .
C46 H46B 0.9600 .
C46 H46C 0.9600 .
C47 C48 1.50(2) .
C47 H47B 0.9600 .
C47 H47A 0.9600 .
C47 H47C 0.9600 .
C48 O5 1.393(18) .
C48 H48A 0.9700 .
C48 H48B 0.9700 .
N1 Pb1 2.558(9) .
N2 N3 1.380(12) .
N2 Pb1 2.623(8) .
N4 Pb1 2.688(9) .
N6 N7 1.361(12) .
N10 N11 1.353(12) .
N13 Pb2 2.621(9) .
N14 N15 1.363(11) .
N15 Pb2 2.581(8) .
N16 Pb2 2.496(8) .
N17 Pb1 2.645(11) .
O1 Pb1 2.595(8) .
O1 H1 0.9300 .
O2 Pb2 2.724(10) .
O2 H2 0.9300 .
O3 Pb2 2.486(8) .
O5 C48 1.393(18) 2_756
O11 Cl1 1.420(8) .
O11 Pb2 2.696(8) 4_546
O12 Cl1 1.411(10) .
O13 Cl1 1.388(13) .
O14 Cl1 1.341(11) .
O21 Cl2 1.458(8) .
O22 Cl2 1.432(10) .
O23 Cl2 1.426(10) .
O24 Cl2 1.444(8) .
O31 Cl3 1.460(11) .
O32 Cl3 1.405(11) .
O33 Cl3 1.438(9) .
O34 Cl3 1.413(9) .
Pb2 O11 2.696(8) 4_556
Cl4 O43 1.36(4) .
Cl4 O41 1.40(5) .
Cl4 O42 1.41(4) .
Cl4 O44 1.43(2) .
Cl4A O43A 1.29(6) .
Cl4A O42A 1.42(4) .
Cl4A O44A 1.45(3) .
Cl4A O41A 1.45(6) .

loop_
_platon_squeeze_void_nr
_platon_squeeze_void_average_x
_platon_squeeze_void_average_y
_platon_squeeze_void_average_z
_platon_squeeze_void_volume
_platon_squeeze_void_count_electrons
1 -0.019 0.307 0.116 67.5 20.1
2 0.019 0.307 0.384 67.5 21.3
3 -0.019 0.693 0.616 67.5 20.8
4 0.019 0.693 0.884 67.4 21.0
5 0.481 0.807 0.116 67.5 20.1
6 0.481 0.193 0.616 67.5 20.8
7 0.519 0.807 0.384 67.5 21.3
8 0.519 0.193 0.884 67.4 21.0
